data_7245175
loop_
_publ_author_name
'Zhang, Ling-Mei'
'Feng, Chao'
'Yang, Yu-Meng'
'Huang, Huan-Huan'
'Zhang, Guo-Ning'
'Wang, Yu-Cheng'
'Zhao, Hong'

_publ_section_title
;
 Influence of reaction temperature and stoichiometry on the coordination
 mode of a multidentate pyridylpyrazole ligand in Co(ii) complexes: from a
 0D mononuclear structure to 3D frameworks
;
_journal_name_full CrystEngComm
_journal_paper_doi 10.1039/D2CE00468B
_journal_year 2022
_chemical_formula_moiety 'C18 H12 Co N6 O4'
_chemical_formula_sum 'C18 H12 Co N6 O4'
_chemical_formula_weight 435.27
_space_group_crystal_system monoclinic
_space_group_IT_number 15
_space_group_name_Hall '-C 2yc'
_space_group_name_H-M_alt 'C 1 2/c 1'
_atom_sites_solution_hydrogens geom
_audit_creation_date 2021-08-07
_audit_creation_method
;
Olex2 1.3
(compiled 2020.11.12 svn.r5f609507 for OlexSys, GUI svn.r6272)
;
_audit_update_record
;
2021-12-15 deposited with the CCDC.	2022-06-28 downloaded from the CCDC.
;
_cell_angle_alpha 90
_cell_angle_beta 115.706(2)
_cell_angle_gamma 90
_cell_formula_units_Z 4
_cell_length_a 13.369(2)
_cell_length_b 16.647(2)
_cell_length_c 12.2989(18)
_cell_measurement_reflns_used 7553
_cell_measurement_temperature 296(2)
_cell_measurement_theta_max 27.43
_cell_measurement_theta_min 2.24
_cell_volume 2466.3(6)
_computing_molecular_graphics 'Olex2 1.3 (Dolomanov et al., 2009)'
_computing_publication_material 'Olex2 1.3 (Dolomanov et al., 2009)'
_computing_structure_refinement 'SHELXL 2018/3 (Sheldrick, 2015)'
_computing_structure_solution 'SHELXS-97 (Sheldrick, 1990)'
_diffrn_ambient_temperature 296.15
_diffrn_measured_fraction_theta_full 0.999
_diffrn_measured_fraction_theta_max 0.998
_diffrn_measurement_device_type 'CCD area detector'
_diffrn_measurement_method 'phi and omega scans'
_diffrn_radiation_monochromator graphite
_diffrn_radiation_type MoK\a
_diffrn_radiation_wavelength 0.71073
_diffrn_reflns_av_R_equivalents 0.0189
_diffrn_reflns_av_unetI/netI 0.0153
_diffrn_reflns_Laue_measured_fraction_full 0.999
_diffrn_reflns_Laue_measured_fraction_max 0.998
_diffrn_reflns_limit_h_max 14
_diffrn_reflns_limit_h_min -16
_diffrn_reflns_limit_k_max 20
_diffrn_reflns_limit_k_min -20
_diffrn_reflns_limit_l_max 15
_diffrn_reflns_limit_l_min -13
_diffrn_reflns_number 9365
_diffrn_reflns_point_group_measured_fraction_full 0.999
_diffrn_reflns_point_group_measured_fraction_max 0.998
_diffrn_reflns_theta_full 25.242
_diffrn_reflns_theta_max 25.999
_diffrn_reflns_theta_min 2.087
_exptl_absorpt_coefficient_mu 0.725
_exptl_absorpt_correction_type none
_exptl_crystal_colour red
_exptl_crystal_colour_primary red
_exptl_crystal_density_diffrn 1.172
_exptl_crystal_density_method 'not measured'
_exptl_crystal_description block
_exptl_crystal_F_000 884
_exptl_crystal_size_max 0.25
_exptl_crystal_size_mid 0.23
_exptl_crystal_size_min 0.22
_refine_diff_density_max 0.295
_refine_diff_density_min -0.298
_refine_diff_density_rms 0.055
_refine_ls_extinction_method none
_refine_ls_goodness_of_fit_ref 1.083
_refine_ls_hydrogen_treatment constr
_refine_ls_matrix_type full
_refine_ls_number_parameters 132
_refine_ls_number_reflns 2434
_refine_ls_number_restraints 0
_refine_ls_restrained_S_all 1.083
_refine_ls_R_factor_all 0.0295
_refine_ls_R_factor_gt 0.0285
_refine_ls_shift/su_max 0.001
_refine_ls_shift/su_mean 0.000
_refine_ls_structure_factor_coef Fsqd
_refine_ls_weighting_details 'w=1/[\s^2^(Fo^2^)+(0.0494P)^2^+2.1003P] where P=(Fo^2^+2Fc^2^)/3'
_refine_ls_weighting_scheme calc
_refine_ls_wR_factor_gt 0.0846
_refine_ls_wR_factor_ref 0.0854
_reflns_Friedel_coverage 0.000
_reflns_number_gt 2320
_reflns_number_total 2434
_reflns_threshold_expression 'I > 2\s(I)'
_cod_data_source_file d2ce00468b2.cif
_cod_data_source_block zh
_cod_original_cell_volume 2466.2(7)
_cod_database_code 7245175
_shelx_shelxl_version_number 2018/3
_shelx_space_group_comment
;
The symmetry employed for this shelxl refinement is uniquely defined
by the following loop, which should always be used as a source of
symmetry information in preference to the above space-group names.
They are only intended as comments.
;
_shelx_estimated_absorpt_t_max 0.857
_shelx_estimated_absorpt_t_min 0.839
_olex2_refinement_description
;
1. Fixed Uiso
 At 1.2 times of:
  All C(H) groups
 At 1.5 times of:
  All N(H) groups
2.a Aromatic/amide H refined with riding coordinates:
 C3(H3), C6(H6), C7(H7), C8(H8), C9(H9), N2(H2)
;
_smtbx_masks_void_probe_radius 1.2
_smtbx_masks_void_truncation_radius 1.2
_olex2_submission_special_instructions 'No special instructions were received'

loop_
_space_group_symop_operation_xyz
'x, y, z'
'-x, y, -z+1/2'
'x+1/2, y+1/2, z'
'-x+1/2, y+1/2, -z+1/2'
'-x, -y, -z'
'x, -y, z-1/2'
'-x+1/2, -y+1/2, -z'
'x+1/2, -y+1/2, z-1/2'

loop_
_atom_site_label
_atom_site_type_symbol
_atom_site_fract_x
_atom_site_fract_y
_atom_site_fract_z
_atom_site_U_iso_or_equiv
_atom_site_adp_type
_atom_site_occupancy
_atom_site_site_symmetry_order
_atom_site_calc_flag
_atom_site_refinement_flags_posn
_atom_site_refinement_flags_adp
_atom_site_refinement_flags_occupancy
_atom_site_disorder_assembly
_atom_site_disorder_group
Co1 Co 0.000000 0.34431(2) 0.250000 0.02219(12) Uani 1 2 d S T P . .
C1 C -0.08045(13) 0.26400(9) 0.02078(14) 0.0278(3) Uani 1 1 d . . . . .
C2 C 0.01922(12) 0.21541(9) 0.09736(14) 0.0264(3) Uani 1 1 d . . . . .
C3 C 0.05797(14) 0.14199(10) 0.07810(16) 0.0343(4) Uani 1 1 d . . . . .
H3 H 0.025035 0.108714 0.011112 0.041 Uiso 1 1 calc R U . . .
C4 C 0.15610(13) 0.12896(10) 0.17998(15) 0.0298(3) Uani 1 1 d . . . . .
C5 C 0.23520(14) 0.06226(10) 0.20766(16) 0.0322(4) Uani 1 1 d . . . . .
C6 C 0.20889(16) -0.00246(13) 0.1294(2) 0.0610(7) Uani 1 1 d . . . . .
H6 H 0.140498 -0.004168 0.062158 0.073 Uiso 1 1 calc R U . . .
C7 C 0.28345(16) -0.06431(12) 0.1506(2) 0.0588(7) Uani 1 1 d . . . . .
H7 H 0.262734 -0.107687 0.097762 0.071 Uiso 1 1 calc R U . . .
C8 C 0.40830(17) -0.00381(12) 0.31960(17) 0.0476(5) Uani 1 1 d . . . . .
H8 H 0.477150 -0.003771 0.386283 0.057 Uiso 1 1 calc R U . . .
C9 C 0.33761(18) 0.05997(13) 0.30606(18) 0.0499(6) Uani 1 1 d . . . . .
H9 H 0.358958 0.101059 0.362908 0.060 Uiso 1 1 calc R U . . .
N1 N 0.08796(10) 0.24628(7) 0.20413(12) 0.0243(3) Uani 1 1 d . . . . .
N2 N 0.17080(10) 0.19298(8) 0.25377(12) 0.0259(3) Uani 1 1 d . . . . .
H2 H 0.226111 0.198643 0.323395 0.039 Uiso 1 1 calc R U . . .
N3 N 0.38408(12) -0.06493(8) 0.24355(14) 0.0328(3) Uani 1 1 d . . . . .
O1 O -0.14302(11) 0.23880(8) -0.08135(11) 0.0445(3) Uani 1 1 d . . . . .
O2 O -0.09266(10) 0.32935(7) 0.06645(10) 0.0315(3) Uani 1 1 d . . . . .

loop_
_atom_site_aniso_label
_atom_site_aniso_U_11
_atom_site_aniso_U_22
_atom_site_aniso_U_33
_atom_site_aniso_U_23
_atom_site_aniso_U_13
_atom_site_aniso_U_12
Co1 0.01870(17) 0.01460(16) 0.02884(18) 0.000 0.00618(13) 0.000
C1 0.0206(7) 0.0272(8) 0.0275(8) 0.0016(6) 0.0031(6) 0.0028(6)
C2 0.0195(7) 0.0244(7) 0.0283(8) -0.0028(6) 0.0037(6) 0.0020(6)
C3 0.0263(8) 0.0294(8) 0.0350(9) -0.0111(7) 0.0020(7) 0.0046(7)
C4 0.0238(8) 0.0241(8) 0.0347(9) -0.0063(6) 0.0063(7) 0.0032(6)
C5 0.0256(8) 0.0243(8) 0.0408(9) -0.0046(7) 0.0089(7) 0.0045(6)
C6 0.0247(9) 0.0437(12) 0.0830(16) -0.0316(11) -0.0063(10) 0.0094(8)
C7 0.0277(10) 0.0366(11) 0.0891(17) -0.0323(11) 0.0037(10) 0.0038(8)
C8 0.0425(11) 0.0462(11) 0.0345(9) -0.0080(8) -0.0017(8) 0.0232(9)
C9 0.0455(11) 0.0435(11) 0.0378(10) -0.0166(8) -0.0033(9) 0.0225(9)
N1 0.0180(6) 0.0200(6) 0.0280(7) -0.0009(5) 0.0036(5) 0.0045(5)
N2 0.0174(6) 0.0228(6) 0.0276(7) -0.0023(5) 0.0005(5) 0.0054(5)
N3 0.0262(7) 0.0219(7) 0.0468(8) -0.0014(6) 0.0125(6) 0.0053(5)
O1 0.0340(7) 0.0421(7) 0.0340(7) -0.0063(5) -0.0072(5) 0.0099(6)
O2 0.0289(6) 0.0281(6) 0.0296(6) 0.0024(5) 0.0052(5) 0.0104(5)

loop_
_atom_type_symbol
_atom_type_description
_atom_type_scat_dispersion_real
_atom_type_scat_dispersion_imag
_atom_type_scat_source
C C 0.0033 0.0016 'International Tables Vol C Tables 4.2.6.8 and 6.1.1.4'
H H 0.0000 0.0000 'International Tables Vol C Tables 4.2.6.8 and 6.1.1.4'
Co Co 0.3494 0.9721 'International Tables Vol C Tables 4.2.6.8 and 6.1.1.4'
N N 0.0061 0.0033 'International Tables Vol C Tables 4.2.6.8 and 6.1.1.4'
O O 0.0106 0.0060 'International Tables Vol C Tables 4.2.6.8 and 6.1.1.4'

loop_
_geom_angle_atom_site_label_1
_geom_angle_atom_site_label_2
_geom_angle_atom_site_label_3
_geom_angle
_geom_angle_site_symmetry_1
_geom_angle_site_symmetry_3
_geom_angle_publ_flag
N1 Co1 N1 85.51(7) 2 . ?
N3 Co1 N1 164.34(5) 3_455 . ?
N3 Co1 N1 164.34(5) 4 2 ?
N3 Co1 N1 94.21(5) 3_455 2 ?
N3 Co1 N1 94.21(5) 4 . ?
N3 Co1 N3 90.24(8) 4 3_455 ?
O2 Co1 N1 93.23(5) . 2 ?
O2 Co1 N1 76.50(5) . . ?
O2 Co1 N1 76.50(5) 2 2 ?
O2 Co1 N1 93.23(5) 2 . ?
O2 Co1 N3 87.90(5) 2 4 ?
O2 Co1 N3 87.90(5) . 3_455 ?
O2 Co1 N3 101.94(6) 2 3_455 ?
O2 Co1 N3 101.94(6) . 4 ?
O2 Co1 O2 166.14(6) 2 . ?
O1 C1 C2 118.73(14) . . ?
O1 C1 O2 125.36(14) . . ?
O2 C1 C2 115.91(13) . . ?
C3 C2 C1 131.82(15) . . ?
N1 C2 C1 117.18(13) . . ?
N1 C2 C3 110.98(14) . . ?
C2 C3 H3 127.4 . . ?
C4 C3 C2 105.14(14) . . ?
C4 C3 H3 127.4 . . ?
C3 C4 C5 129.33(15) . . ?
N2 C4 C3 106.74(14) . . ?
N2 C4 C5 123.90(14) . . ?
C6 C5 C4 119.15(16) . . ?
C9 C5 C4 124.43(15) . . ?
C9 C5 C6 116.40(16) . . ?
C5 C6 H6 119.8 . . ?
C7 C6 C5 120.35(18) . . ?
C7 C6 H6 119.8 . . ?
C6 C7 H7 118.5 . . ?
N3 C7 C6 123.09(18) . . ?
N3 C7 H7 118.5 . . ?
C9 C8 H8 118.0 . . ?
N3 C8 H8 118.0 . . ?
N3 C8 C9 124.07(17) . . ?
C5 C9 C8 119.55(17) . . ?
C5 C9 H9 120.2 . . ?
C8 C9 H9 120.2 . . ?
C2 N1 Co1 108.53(9) . . ?
C2 N1 N2 105.84(12) . . ?
N2 N1 Co1 142.50(10) . . ?
C4 N2 H2 124.3 . . ?
N1 N2 C4 111.30(13) . . ?
N1 N2 H2 124.3 . . ?
C7 N3 Co1 118.80(12) . 3_545 ?
C8 N3 Co1 124.40(12) . 3_545 ?
C8 N3 C7 116.47(15) . . ?
C1 O2 Co1 117.17(10) . . ?

loop_
_geom_bond_atom_site_label_1
_geom_bond_atom_site_label_2
_geom_bond_distance
_geom_bond_site_symmetry_2
_geom_bond_publ_flag
Co1 N1 2.2225(13) . ?
Co1 N1 2.2224(13) 2 ?
Co1 N3 2.1410(14) 4 ?
Co1 N3 2.1410(13) 3_455 ?
Co1 O2 2.0656(12) . ?
Co1 O2 2.0656(12) 2 ?
C1 C2 1.493(2) . ?
C1 O1 1.242(2) . ?
C1 O2 1.267(2) . ?
C2 C3 1.387(2) . ?
C2 N1 1.336(2) . ?
C3 H3 0.9300 . ?
C3 C4 1.383(2) . ?
C4 C5 1.468(2) . ?
C4 N2 1.358(2) . ?
C5 C6 1.385(3) . ?
C5 C9 1.379(3) . ?
C6 H6 0.9300 . ?
C6 C7 1.377(3) . ?
C7 H7 0.9300 . ?
C7 N3 1.335(3) . ?
C8 H8 0.9300 . ?
C8 C9 1.383(3) . ?
C8 N3 1.324(2) . ?
C9 H9 0.9300 . ?
N1 N2 1.3416(17) . ?
N2 H2 0.8600 . ?

loop_
_geom_torsion_atom_site_label_1
_geom_torsion_atom_site_label_2
_geom_torsion_atom_site_label_3
_geom_torsion_atom_site_label_4
_geom_torsion
_geom_torsion_site_symmetry_1
_geom_torsion_site_symmetry_2
_geom_torsion_site_symmetry_3
_geom_torsion_site_symmetry_4
_geom_torsion_publ_flag
Co1 N1 N2 C4 156.12(14) . . . . ?
C1 C2 C3 C4 178.21(17) . . . . ?
C1 C2 N1 Co1 16.52(17) . . . . ?
C1 C2 N1 N2 -178.74(13) . . . . ?
C2 C1 O2 Co1 -15.34(19) . . . . ?
C2 C3 C4 C5 -177.53(18) . . . . ?
C2 C3 C4 N2 0.4(2) . . . . ?
C2 N1 N2 C4 0.32(18) . . . . ?
C3 C2 N1 Co1 -164.79(12) . . . . ?
C3 C2 N1 N2 -0.05(19) . . . . ?
C3 C4 C5 C6 -6.2(3) . . . . ?
C3 C4 C5 C9 171.7(2) . . . . ?
C3 C4 N2 N1 -0.5(2) . . . . ?
C4 C5 C6 C7 177.4(2) . . . . ?
C4 C5 C9 C8 -176.2(2) . . . . ?
C5 C4 N2 N1 177.61(16) . . . . ?
C5 C6 C7 N3 -1.7(4) . . . . ?
C6 C5 C9 C8 1.8(3) . . . . ?
C6 C7 N3 Co1 -170.7(2) . . . 3_545 ?
C6 C7 N3 C8 2.9(4) . . . . ?
C9 C5 C6 C7 -0.7(4) . . . . ?
C9 C8 N3 Co1 171.41(19) . . . 3_545 ?
C9 C8 N3 C7 -1.8(4) . . . . ?
N1 C2 C3 C4 -0.2(2) . . . . ?
N2 C4 C5 C6 176.1(2) . . . . ?
N2 C4 C5 C9 -5.9(3) . . . . ?
N3 C8 C9 C5 -0.6(4) . . . . ?
O1 C1 C2 C3 -1.8(3) . . . . ?
O1 C1 C2 N1 176.54(16) . . . . ?
O1 C1 O2 Co1 165.85(15) . . . . ?
O2 C1 C2 C3 179.28(18) . . . . ?
O2 C1 C2 N1 -2.4(2) . . . . ?

loop_
_smtbx_masks_void_nr
_smtbx_masks_void_average_x
_smtbx_masks_void_average_y
_smtbx_masks_void_average_z
_smtbx_masks_void_volume
_smtbx_masks_void_count_electrons
_smtbx_masks_void_content
1 -0.171 -0.250 -0.921 469.8 79.7 '8 H2O'
2 -0.330 0.250 -0.580 469.8 79.7 '8 H2O'
